data_9009639
loop_
_publ_author_name
'Idemoto, Y.'
'Richardson, J. W.'
'Koura, N.'
'Kohara, S.'
'Loong, C. K.'

_publ_section_title
;
 Crystal structure of (LixK1-x)2CO3 (x = 0,0.43,0.5,0.62,1)
 by neutron powder diffraction analysis
 Sample: contains only 7Li
;
_journal_name_full 'Journal of Physics and Chemistry of Solids'
_journal_page_first 363
_journal_page_last 376
_journal_paper_doi 10.1016/S0022-3697(97)00209-6
_journal_volume 59
_journal_year 1998
_chemical_formula_structural (Li.5K.5)2CO3
_chemical_formula_sum 'C K Li O3'
_space_group_crystal_system monoclinic
_space_group_IT_number 14
_space_group_name_Hall '-P 2ybc'
_space_group_name_H-M_alt 'P 1 21/c 1'
_symmetry_space_group_name_H-M 'P 1 21/c 1'
_cell_angle_alpha 90
_cell_angle_beta 127.421
_cell_angle_gamma 90
_cell_formula_units_Z 4
_cell_length_a 7.22284
_cell_length_b 7.07673
_cell_length_c 7.59397
_cell_volume 308.273
_database_code_amcsd 0013244
_exptl_crystal_density_diffrn 2.285
_cod_depositor_comments
;
 Adding the _cell_formula_units_Z data item and updating the space group
 information.

 Antanas Vaitkus,
 2018-01-15
;
_cod_original_formula_sum 'Li K C O3'
_cod_database_code 9009639
_amcsd_formula_title (Li.5K.5)2CO3

loop_
_space_group_symop_id
_space_group_symop_operation_xyz
1 x,y,z
2 x,1/2-y,1/2+z
3 -x,1/2+y,1/2-z
4 -x,-y,-z

loop_
_atom_site_aniso_label
_atom_site_aniso_U_11
_atom_site_aniso_U_22
_atom_site_aniso_U_33
_atom_site_aniso_U_12
_atom_site_aniso_U_13
_atom_site_aniso_U_23
Li 0.02340 0.03560 0.03840 0.00680 0.02750 0.00250
K 0.02250 0.02200 0.04470 -0.00100 0.02340 0.00230
C 0.02060 0.01890 0.02540 -0.00230 0.01650 -0.00390
O1 0.02960 0.01930 0.03100 0.00300 0.02400 0.00750
O2 0.03010 0.01680 0.04210 -0.00320 0.02770 -0.00260
O3 0.02850 0.02870 0.05520 -0.00940 0.03460 -0.01530

loop_
_atom_site_label
_atom_site_fract_x
_atom_site_fract_y
_atom_site_fract_z
Li 0.40040 0.06760 0.10190
K -0.17160 0.35530 0.16850
C 0.29390 0.33260 0.21320
O1 0.74360 -0.02430 0.20920
O2 0.15960 0.18990 0.12940
O3 0.47870 0.33280 0.22070

loop_
_cod_related_entry_id
_cod_related_entry_database
_cod_related_entry_code
1 AMCSD 0013244
